data_4035212
loop_
_publ_author_name
'Montanaro, Stephanie'
'Wright, Iain A.'
'Batsanov, Andrei S.'
'Bryce, Martin R.'

_publ_section_title
;
 Synthesis of Tetracyclic 2,3-Dihydro-1,3-diazepines from a
 Dinitrodibenzothiophene Derivative.
;
_journal_issue 19
_journal_name_full 'The Journal of organic chemistry'
_journal_page_first 12320
_journal_page_last 12326
_journal_paper_doi 10.1021/acs.joc.8b02029
_journal_volume 83
_journal_year 2018
_chemical_formula_moiety 'C17 H12 N4 O2 S'
_chemical_formula_sum 'C17 H12 N4 O2 S'
_chemical_formula_weight 336.37
_chemical_melting_point 623
_chemical_name_systematic 1,9-(N,N'-2,2-diaminoisopropyl)-3,7-dicyanodibenzothiophene-5,5-dioxide
_space_group_crystal_system monoclinic
_space_group_IT_number 15
_space_group_name_Hall '-C 2yc'
_space_group_name_H-M_alt 'C 1 2/c 1'
_atom_sites_solution_hydrogens mixed
_atom_sites_solution_primary direct
_audit_creation_date 2016-02-25
_audit_creation_method
;
Olex2 1.2-beta
(compiled 2016.02.19 svn.r3266 for OlexSys, GUI svn.r5155)
;
_cell_angle_alpha 90
_cell_angle_beta 109.9424(17)
_cell_angle_gamma 90
_cell_formula_units_Z 8
_cell_length_a 19.8345(10)
_cell_length_b 9.7054(5)
_cell_length_c 17.1644(8)
_cell_measurement_reflns_used 9805
_cell_measurement_temperature 120
_cell_measurement_theta_max 32.04
_cell_measurement_theta_min 2.37
_cell_volume 3106.0(3)
_computing_cell_refinement 'SAINT v8.34A (Bruker, 2013)'
_computing_data_collection 'APEX2 v.2013.4_1 (Bruker, 2013)'
_computing_data_reduction 'SAINT v8.34A (Bruker, 2013)'
_computing_molecular_graphics 'Olex2 (Dolomanov et al., 2009)'
_computing_publication_material 'Olex2 (Dolomanov et al., 2009)'
_computing_structure_refinement 'ShelXL 2014/7 (Sheldrick, 2015)'
_computing_structure_solution 'ShelXS 2013/1 (Sheldrick, 2008)'
_diffrn_ambient_temperature 120
_diffrn_detector_type 'Bruker PHOTON 100 CMOS'
_diffrn_measured_fraction_theta_full 1.000
_diffrn_measured_fraction_theta_max 0.999
_diffrn_measurement_device '3-circle area detector diffractometer'
_diffrn_measurement_device_type 'Bruker D8 Venture'
_diffrn_measurement_method '\f and \w scans'
_diffrn_radiation_monochromator 'focusing mirrors'
_diffrn_radiation_probe x-ray
_diffrn_radiation_type MoK\a
_diffrn_radiation_wavelength 0.71073
_diffrn_reflns_av_R_equivalents 0.0355
_diffrn_reflns_av_unetI/netI 0.0244
_diffrn_reflns_Laue_measured_fraction_full 1.000
_diffrn_reflns_Laue_measured_fraction_max 0.999
_diffrn_reflns_limit_h_max 29
_diffrn_reflns_limit_h_min -29
_diffrn_reflns_limit_k_max 14
_diffrn_reflns_limit_k_min -14
_diffrn_reflns_limit_l_max 25
_diffrn_reflns_limit_l_min -25
_diffrn_reflns_number 37838
_diffrn_reflns_point_group_measured_fraction_full 1.000
_diffrn_reflns_point_group_measured_fraction_max 0.999
_diffrn_reflns_theta_full 30.000
_diffrn_reflns_theta_max 32.088
_diffrn_reflns_theta_min 2.366
_diffrn_source 'Incoatec I\mS microsource'
_diffrn_standards_number 0
_exptl_absorpt_coefficient_mu 0.226
_exptl_absorpt_correction_T_max 1.0000
_exptl_absorpt_correction_T_min 0.9423
_exptl_absorpt_correction_type multi-scan
_exptl_absorpt_process_details
;
SADABS-2014/4 (Krause et al., 2015) was used for absorption correction.
wR2(int) was 0.1330 before and 0.0516 after correction.
The Ratio of minimum to maximum transmission is 0.9423.
The \l/2 correction factor is Not present.
;
_exptl_crystal_colour orange
_exptl_crystal_colour_primary orange
_exptl_crystal_density_diffrn 1.439
_exptl_crystal_description 'triangular plate'
_exptl_crystal_F_000 1392
_exptl_crystal_size_max 0.416
_exptl_crystal_size_mid 0.395
_exptl_crystal_size_min 0.088
_refine_diff_density_max 0.543
_refine_diff_density_min -0.340
_refine_diff_density_rms 0.068
_refine_ls_extinction_method none
_refine_ls_goodness_of_fit_ref 1.055
_refine_ls_hydrogen_treatment mixed
_refine_ls_matrix_type full
_refine_ls_number_parameters 229
_refine_ls_number_reflns 5434
_refine_ls_number_restraints 0
_refine_ls_restrained_S_all 1.055
_refine_ls_R_factor_all 0.0516
_refine_ls_R_factor_gt 0.0408
_refine_ls_shift/su_max 0.001
_refine_ls_shift/su_mean 0.000
_refine_ls_structure_factor_coef Fsqd
_refine_ls_weighting_details 'w=1/[\s^2^(Fo^2^)+(0.0540P)^2^+3.3470P] where P=(Fo^2^+2Fc^2^)/3'
_refine_ls_weighting_scheme calc
_refine_ls_wR_factor_gt 0.1053
_refine_ls_wR_factor_ref 0.1106
_reflns_Friedel_coverage 0.000
_reflns_number_gt 4545
_reflns_number_total 5434
_reflns_threshold_expression 'I > 2\s(I)'
_cod_data_source_file jo8b02029_si_002.cif
_cod_data_source_block 6_16srv076
_cod_depositor_comments
;
The following automatic conversions were performed:

data item '_diffrn_radiation_probe' value 'X-ray' was changed to
'x-ray' in accordance with the
/home/data/users/saulius/crontab/automatic-downloads/current/ACS/lib/dictionaries/cif_core.dic
dictionary named 'cif_core.dic' version 2.4.2 last updated on
2011-04-26.

Automatic conversion script
Id: cif_fix_values 6909 2019-04-08 15:41:33Z antanas 
;
_cod_database_code 4035212
_shelx_shelxl_version_number 2014/7
_shelx_space_group_comment
;
The symmetry employed for this shelxl refinement is uniquely defined
by the following loop, which should always be used as a source of
symmetry information in preference to the above space-group names.
They are only intended as comments.
;
_shelx_estimated_absorpt_t_max 0.980
_shelx_estimated_absorpt_t_min 0.912
_computing.bruker_data_scaling 'SADABS V2012/1 (Bruker AXS Inc.)'

_olex2_refinement_description
;
1. Fixed Uiso
 At 1.2 times of:
  All C(H) groups
2. Others
 Uiso(H16A)=Uiso(H16B)=Uiso(H16C)=FVAR(1)
 Uiso(H17A)=Uiso(H17B)=Uiso(H17C)=FVAR(2)
3.a Aromatic/amide H refined with riding coordinates:
 C9(H9), C11(H11), C2(H2A), C4(H4)
3.b Idealised Me refined as rotating group:
 C17(H17A,H17B,H17C), C16(H16A,H16B,H16C)
;
_olex2_diffrn_ambient_temperature_device 'Oxford Cryosystems'
_olex2_submission_special_instructions 'No special instructions were received'

loop_
_space_group_symop_operation_xyz
'x, y, z'
'-x, y, -z+1/2'
'x+1/2, y+1/2, z'
'-x+1/2, y+1/2, -z+1/2'
'-x, -y, -z'
'x, -y, z-1/2'
'-x+1/2, -y+1/2, -z'
'x+1/2, -y+1/2, z-1/2'

loop_
_atom_site_label
_atom_site_type_symbol
_atom_site_fract_x
_atom_site_fract_y
_atom_site_fract_z
_atom_site_U_iso_or_equiv
_atom_site_adp_type
_atom_site_occupancy
_atom_site_site_symmetry_order
_atom_site_calc_flag
_atom_site_refinement_flags_posn
S S 0.35925(2) 0.45264(3) 0.57579(2) 0.01676(8) Uani 1 1 d .
O1 O 0.35330(5) 0.48610(11) 0.65501(6) 0.0245(2) Uani 1 1 d .
O2 O 0.37079(5) 0.31075(10) 0.55977(7) 0.0262(2) Uani 1 1 d .
N1 N 0.03293(6) 0.49746(14) 0.37062(8) 0.0264(3) Uani 1 1 d .
N2 N 0.27802(5) 0.82753(11) 0.36072(6) 0.01475(19) Uani 1 1 d .
H2N H 0.2426(10) 0.8662(19) 0.3225(11) 0.027(5) Uiso 1 1 d .
N3 N 0.40685(5) 0.85986(11) 0.41773(6) 0.01535(19) Uani 1 1 d .
H3N H 0.4387(10) 0.908(2) 0.4065(11) 0.028(5) Uiso 1 1 d .
N4 N 0.67330(7) 0.66076(14) 0.66473(9) 0.0311(3) Uani 1 1 d .
C1 C 0.21732(7) 0.48542(12) 0.47480(8) 0.0169(2) Uani 1 1 d .
H2A H 0.2036 0.4096 0.5010 0.020 Uiso 1 1 calc R
C2 C 0.16723(6) 0.56336(12) 0.41317(7) 0.0154(2) Uani 1 1 d .
C3 C 0.18809(6) 0.67418(12) 0.37526(7) 0.0147(2) Uani 1 1 d .
H4 H 0.1525 0.7250 0.3339 0.018 Uiso 1 1 calc R
C4 C 0.26078(6) 0.71312(12) 0.39664(7) 0.01236(19) Uani 1 1 d .
C5 C 0.43319(6) 0.75626(12) 0.47458(7) 0.01267(19) Uani 1 1 d .
C6 C 0.50751(6) 0.75388(12) 0.51981(7) 0.0147(2) Uani 1 1 d .
H9 H 0.5380 0.8188 0.5069 0.018 Uiso 1 1 calc R
C7 C 0.53708(6) 0.65885(12) 0.58268(7) 0.0156(2) Uani 1 1 d .
C8 C 0.49489(6) 0.55985(12) 0.60359(7) 0.0167(2) Uani 1 1 d .
H11 H 0.5147 0.4951 0.6469 0.020 Uiso 1 1 calc R
C9 C 0.42302(6) 0.56212(12) 0.55754(7) 0.0147(2) Uani 1 1 d .
C10 C 0.39000(6) 0.65598(11) 0.49375(7) 0.01222(19) Uani 1 1 d .
C11 C 0.31191(6) 0.63538(11) 0.45812(7) 0.01234(19) Uani 1 1 d .
C12 C 0.28774(6) 0.52570(12) 0.49496(7) 0.0145(2) Uani 1 1 d .
C13 C 0.09232(7) 0.52681(13) 0.38858(8) 0.0190(2) Uani 1 1 d .
C14 C 0.61318(7) 0.66142(13) 0.62765(8) 0.0198(2) Uani 1 1 d .
C15 C 0.34428(6) 0.84225(12) 0.34181(7) 0.0136(2) Uani 1 1 d .
C16 C 0.33718(7) 0.97602(14) 0.29349(8) 0.0211(2) Uani 1 1 d .
H16A H 0.3286 1.0523 0.3263 0.029(3) Uiso 1 1 calc GR
H16B H 0.2968 0.9688 0.2412 0.029(3) Uiso 1 1 calc GR
H16C H 0.3815 0.9931 0.2818 0.029(3) Uiso 1 1 calc GR
C17 C 0.35459(7) 0.72039(14) 0.29089(8) 0.0207(2) Uani 1 1 d .
H17A H 0.3991 0.7326 0.2788 0.033(3) Uiso 1 1 calc GR
H17B H 0.3139 0.7152 0.2388 0.033(3) Uiso 1 1 calc GR
H17C H 0.3574 0.6350 0.3223 0.033(3) Uiso 1 1 calc GR

loop_
_atom_site_aniso_label
_atom_site_aniso_U_11
_atom_site_aniso_U_22
_atom_site_aniso_U_33
_atom_site_aniso_U_23
_atom_site_aniso_U_13
_atom_site_aniso_U_12
S 0.01555(13) 0.01367(13) 0.02276(15) 0.00648(10) 0.00876(11) 0.00217(10)
O1 0.0248(5) 0.0294(5) 0.0224(5) 0.0109(4) 0.0119(4) 0.0057(4)
O2 0.0233(5) 0.0127(4) 0.0451(6) 0.0057(4) 0.0149(4) 0.0025(3)
N1 0.0177(5) 0.0294(6) 0.0320(6) -0.0006(5) 0.0083(5) -0.0066(4)
N2 0.0103(4) 0.0153(4) 0.0182(4) 0.0043(4) 0.0043(3) 0.0012(3)
N3 0.0115(4) 0.0153(4) 0.0173(4) 0.0039(4) 0.0023(3) -0.0030(3)
N4 0.0190(5) 0.0268(6) 0.0374(7) -0.0014(5) -0.0035(5) 0.0013(5)
C1 0.0165(5) 0.0150(5) 0.0222(6) -0.0006(4) 0.0105(4) -0.0026(4)
C2 0.0126(5) 0.0163(5) 0.0188(5) -0.0044(4) 0.0072(4) -0.0036(4)
C3 0.0115(5) 0.0164(5) 0.0160(5) -0.0024(4) 0.0045(4) -0.0015(4)
C4 0.0112(4) 0.0128(5) 0.0135(4) -0.0010(4) 0.0046(4) -0.0007(4)
C5 0.0113(5) 0.0125(5) 0.0144(5) 0.0008(4) 0.0045(4) 0.0004(4)
C6 0.0107(5) 0.0142(5) 0.0186(5) 0.0001(4) 0.0042(4) -0.0006(4)
C7 0.0111(5) 0.0157(5) 0.0178(5) -0.0012(4) 0.0021(4) 0.0017(4)
C8 0.0153(5) 0.0154(5) 0.0182(5) 0.0032(4) 0.0043(4) 0.0034(4)
C9 0.0139(5) 0.0130(5) 0.0178(5) 0.0022(4) 0.0063(4) 0.0016(4)
C10 0.0103(4) 0.0123(5) 0.0146(5) 0.0010(4) 0.0048(4) 0.0007(4)
C11 0.0112(4) 0.0120(5) 0.0148(5) -0.0002(4) 0.0056(4) -0.0006(4)
C12 0.0139(5) 0.0128(5) 0.0183(5) 0.0014(4) 0.0075(4) 0.0005(4)
C13 0.0168(5) 0.0193(6) 0.0226(6) -0.0027(4) 0.0087(4) -0.0037(4)
C14 0.0164(5) 0.0166(5) 0.0222(6) -0.0002(4) 0.0011(4) 0.0014(4)
C15 0.0114(4) 0.0152(5) 0.0141(5) 0.0022(4) 0.0041(4) -0.0010(4)
C16 0.0175(5) 0.0207(6) 0.0225(6) 0.0095(5) 0.0035(4) -0.0025(4)
C17 0.0213(6) 0.0233(6) 0.0192(5) -0.0031(4) 0.0090(5) 0.0009(5)

loop_
_atom_type_symbol
_atom_type_description
_atom_type_scat_dispersion_real
_atom_type_scat_dispersion_imag
_atom_type_scat_source
C C 0.0033 0.0016 'International Tables Vol C Tables 4.2.6.8 and 6.1.1.4'
H H 0.0000 0.0000 'International Tables Vol C Tables 4.2.6.8 and 6.1.1.4'
N N 0.0061 0.0033 'International Tables Vol C Tables 4.2.6.8 and 6.1.1.4'
O O 0.0106 0.0060 'International Tables Vol C Tables 4.2.6.8 and 6.1.1.4'
S S 0.1246 0.1234 'International Tables Vol C Tables 4.2.6.8 and 6.1.1.4'

loop_
_exptl_crystal_face_index_h
_exptl_crystal_face_index_k
_exptl_crystal_face_index_l
_exptl_crystal_face_perp_dist
0.00 0.00 -1.00 0.0200
0.00 0.00 1.00 0.0440
-1.00 -1.00 1.00 0.0920
-1.00 1.00 1.00 0.0980
-1.00 0.00 0.00 0.1970
1.00 0.00 0.00 0.1410
1.00 -1.00 -1.00 0.1880
1.00 1.00 -1.00 0.1910
1.00 0.00 -1.00 0.1100

loop_
_geom_angle_atom_site_label_1
_geom_angle_atom_site_label_2
_geom_angle_atom_site_label_3
_geom_angle
O1 S C9 109.08(6)
O1 S C12 110.46(6)
O2 S O1 117.76(6)
O2 S C9 111.92(6)
O2 S C12 111.91(6)
C12 S C9 92.94(5)
C4 N2 C15 124.06(10)
C5 N3 C15 123.06(10)
C12 C1 C2 115.73(11)
C1 C2 C13 118.84(11)
C3 C2 C1 121.56(11)
C3 C2 C13 119.59(11)
C2 C3 C4 121.69(11)
N2 C4 C3 119.32(10)
N2 C4 C11 123.07(10)
C11 C4 C3 117.51(10)
N3 C5 C6 118.35(10)
N3 C5 C10 123.89(10)
C10 C5 C6 117.67(10)
C7 C6 C5 121.53(11)
C6 C7 C8 121.64(11)
C6 C7 C14 119.47(11)
C8 C7 C14 118.88(11)
C9 C8 C7 115.81(11)
C8 C9 S 123.74(9)
C8 C9 C10 125.15(11)
C10 C9 S 111.01(8)
C5 C10 C11 129.40(10)
C9 C10 C5 118.17(10)
C9 C10 C11 112.39(10)
C4 C11 C10 128.73(10)
C12 C11 C4 118.36(10)
C12 C11 C10 112.86(10)
C1 C12 S 124.04(9)
C1 C12 C11 125.13(11)
C11 C12 S 110.71(9)
N1 C13 C2 178.67(14)
N4 C14 C7 178.14(16)
N2 C15 N3 111.39(9)
N2 C15 C16 106.32(10)
N2 C15 C17 110.94(10)
N3 C15 C16 106.09(9)
N3 C15 C17 111.11(10)
C16 C15 C17 110.79(10)

loop_
_geom_bond_atom_site_label_1
_geom_bond_atom_site_label_2
_geom_bond_distance
S O1 1.4415(10)
S O2 1.4378(10)
S C9 1.7598(12)
S C12 1.7599(12)
N1 C13 1.1473(17)
N2 C4 1.3689(15)
N2 C15 1.4642(15)
N3 C5 1.3742(15)
N3 C15 1.4711(15)
N4 C14 1.1443(17)
C2 C1 1.4004(17)
C2 C3 1.3911(17)
C4 C3 1.4125(15)
C6 C5 1.4127(15)
C7 C6 1.3884(16)
C7 C8 1.3989(17)
C7 C14 1.4422(16)
C9 C8 1.3743(16)
C9 C10 1.4030(16)
C10 C5 1.4076(15)
C11 C4 1.4076(15)
C11 C10 1.4721(15)
C11 C12 1.4034(15)
C12 C1 1.3761(16)
C13 C2 1.4436(17)
C15 C16 1.5210(17)
C17 C15 1.5253(17)

loop_
_geom_hbond_atom_site_label_D
_geom_hbond_atom_site_label_H
_geom_hbond_atom_site_label_A
_geom_hbond_distance_DH
_geom_hbond_distance_HA
_geom_hbond_distance_DA
_geom_hbond_angle_DHA
_geom_hbond_site_symmetry_A
_geom_hbond_publ_flag
N2 H2 O1 0.866(19) 2.514(19) 3.1063(14) 126.3(15) 7_566 yes
N3 H3 N1 0.86(2) 2.33(2) 3.1733(16) 168.9(17) 3 yes
